data_8104889
loop_
_publ_author_name
'Luo, Jie'
'Gu, Guang-Na'
'Zheng, Ying-Li'

_publ_section_title
;
 Crystal structure of
 poly[diaqua-(m3-3&#x2032;,5&#x2032;-dicarboxy-[1,1&#x2032;-biphenyl]-3,4-dicarboxylato-K4
 O,O&#x2032;:O&#x2033;:O&#x2034;) cadmium(II)], C16H11O10Cd
;
_journal_issue 1
_journal_name_full 'Zeitschrift f\"ur Kristallographie - New Crystal Structures'
_journal_page_first 85
_journal_page_last 86
_journal_paper_doi 10.1515/ncrs-2020-0420
_journal_volume 236
_journal_year 2021
_chemical_formula_sum 'C16 H12 Cd O10'
_chemical_formula_weight 476.66
_space_group_crystal_system monoclinic
_space_group_IT_number 15
_space_group_name_Hall '-C 2yc'
_space_group_name_H-M_alt 'C 1 2/c 1'
_atom_sites_solution_hydrogens mixed
_cell_angle_alpha 90
_cell_angle_beta 98.162(16)
_cell_angle_gamma 90
_cell_formula_units_Z 8
_cell_length_a 26.026(3)
_cell_length_b 6.3807(6)
_cell_length_c 19.738(5)
_cell_measurement_temperature 293(2)
_cell_volume 3244.6(10)
_computing_structure_refinement 'SHELXL-2018/3 (Sheldrick, 2018)'
_diffrn_ambient_temperature 293(2)
_diffrn_measured_fraction_theta_full 0.996
_diffrn_measured_fraction_theta_max 0.996
_diffrn_radiation_type MoK\a
_diffrn_radiation_wavelength 0.71073
_diffrn_reflns_av_R_equivalents 0.0357
_diffrn_reflns_av_unetI/netI 0.0478
_diffrn_reflns_Laue_measured_fraction_full 0.996
_diffrn_reflns_Laue_measured_fraction_max 0.996
_diffrn_reflns_limit_h_max 31
_diffrn_reflns_limit_h_min -30
_diffrn_reflns_limit_k_max 7
_diffrn_reflns_limit_k_min -7
_diffrn_reflns_limit_l_max 23
_diffrn_reflns_limit_l_min -23
_diffrn_reflns_number 9282
_diffrn_reflns_point_group_measured_fraction_full 0.996
_diffrn_reflns_point_group_measured_fraction_max 0.996
_diffrn_reflns_theta_full 25.496
_diffrn_reflns_theta_max 25.496
_diffrn_reflns_theta_min 3.417
_exptl_absorpt_coefficient_mu 1.405
_exptl_crystal_density_diffrn 1.952
_exptl_crystal_F_000 1888
_exptl_crystal_size_max 0.450
_exptl_crystal_size_mid 0.350
_exptl_crystal_size_min 0.260
_refine_diff_density_max 0.810
_refine_diff_density_min -0.716
_refine_diff_density_rms 0.091
_refine_ls_extinction_coef .
_refine_ls_extinction_method none
_refine_ls_goodness_of_fit_ref 1.037
_refine_ls_hydrogen_treatment mixed
_refine_ls_matrix_type full
_refine_ls_number_parameters 251
_refine_ls_number_reflns 3010
_refine_ls_number_restraints 0
_refine_ls_restrained_S_all 1.037
_refine_ls_R_factor_all 0.0463
_refine_ls_R_factor_gt 0.0354
_refine_ls_shift/su_max 0.001
_refine_ls_shift/su_mean 0.000
_refine_ls_structure_factor_coef Fsqd
_refine_ls_weighting_details 'w=1/[\s^2^(Fo^2^)+(0.0214P)^2^+7.7274P] where P=(Fo^2^+2Fc^2^)/3'
_refine_ls_weighting_scheme calc
_refine_ls_wR_factor_gt 0.0649
_refine_ls_wR_factor_ref 0.0685
_reflns_Friedel_coverage 0.000
_reflns_Friedel_fraction_full .
_reflns_Friedel_fraction_max .
_reflns_number_gt 2521
_reflns_number_total 3010
_reflns_threshold_expression 'I > 2\s(I)'
_cod_data_source_file suppl_j_ncrs-2020-0420_suppl.cif
_cod_data_source_block 4
_cod_original_cell_volume 3244.5(10)
_cod_original_sg_symbol_H-M 'C 2/c'
_cod_database_code 8104889
_shelx_space_group_comment
;
The symmetry employed for this shelxl refinement is uniquely defined
by the following loop, which should always be used as a source of
symmetry information in preference to the above space-group names.
They are only intended as comments.
;
_shelx_estimated_absorpt_t_min 0.571
_shelx_estimated_absorpt_t_max 0.712

loop_
_space_group_symop_operation_xyz
'x, y, z'
'-x, y, -z+1/2'
'x+1/2, y+1/2, z'
'-x+1/2, y+1/2, -z+1/2'
'-x, -y, -z'
'x, -y, z-1/2'
'-x+1/2, -y+1/2, -z'
'x+1/2, -y+1/2, z-1/2'

loop_
_atom_site_label
_atom_site_type_symbol
_atom_site_fract_x
_atom_site_fract_y
_atom_site_fract_z
_atom_site_U_iso_or_equiv
_atom_site_adp_type
_atom_site_occupancy
_atom_site_site_symmetry_order
_atom_site_calc_flag
_atom_site_refinement_flags_posn
_atom_site_refinement_flags_adp
_atom_site_refinement_flags_occupancy
_atom_site_disorder_assembly
_atom_site_disorder_group
Cd1 Cd 0.71693(2) 0.28960(4) 0.41166(2) 0.02573(11) Uani 1 1 d . . . . .
O1 O 0.74533(14) 0.4337(7) 0.31824(16) 0.0827(14) Uani 1 1 d . . . . .
H11 H 0.742673 0.344302 0.285234 0.124 Uiso 1 1 d R U . . .
H12 H 0.778199 0.456398 0.327242 0.124 Uiso 1 1 d R U . . .
O2 O 0.75421(12) -0.0259(4) 0.39677(13) 0.0400(8) Uani 1 1 d . . . . .
H21 H 0.730647 -0.120067 0.385414 0.060 Uiso 1 1 d R U . . .
H22 H 0.770153 -0.070314 0.435515 0.060 Uiso 1 1 d R U . . .
O3 O 0.69635(11) 0.6598(4) 0.47673(14) 0.0364(7) Uani 1 1 d . . . . .
O4 O 0.64513(12) 0.4898(4) 0.39848(14) 0.0416(8) Uani 1 1 d . . . . .
O5 O 0.38858(11) 0.3694(4) 0.39040(13) 0.0361(7) Uani 1 1 d . . . . .
H5 H 0.370225 0.266998 0.394513 0.054 Uiso 1 1 calc R U . . .
O6 O 0.32767(11) 0.4328(4) 0.30154(13) 0.0382(8) Uani 1 1 d . . . . .
O7 O 0.34180(11) 1.1026(4) 0.17462(13) 0.0351(7) Uani 1 1 d . . . . .
O8 O 0.41226(12) 1.3050(4) 0.20173(14) 0.0334(7) Uani 1 1 d . . . . .
H8 H 0.397(2) 1.386(8) 0.174(3) 0.077(19) Uiso 1 1 d . . . . .
O9 O 0.67154(11) 0.9397(4) 0.59051(12) 0.0299(7) Uani 1 1 d . . . . .
O10 O 0.70490(10) 1.1428(4) 0.51627(12) 0.0224(6) Uani 1 1 d . . . . .
C1 C 0.61267(14) 0.8043(5) 0.44149(17) 0.0191(8) Uani 1 1 d . . . . .
C2 C 0.56459(15) 0.7792(6) 0.40077(17) 0.0236(9) Uani 1 1 d . . . . .
H2A H 0.558460 0.657899 0.374737 0.028 Uiso 1 1 calc R U . . .
C3 C 0.52559(15) 0.9292(5) 0.39780(17) 0.0211(9) Uani 1 1 d . . . . .
C4 C 0.53595(15) 1.1127(6) 0.43528(18) 0.0257(9) Uani 1 1 d . . . . .
H4 H 0.511099 1.218263 0.432415 0.031 Uiso 1 1 calc R U . . .
C5 C 0.58311(15) 1.1392(6) 0.47691(18) 0.0240(9) Uani 1 1 d . . . . .
H5A H 0.589089 1.261300 0.502528 0.029 Uiso 1 1 calc R U . . .
C6 C 0.62161(14) 0.9869(5) 0.48111(16) 0.0178(8) Uani 1 1 d . . . . .
C7 C 0.47467(14) 0.8905(6) 0.35460(17) 0.0213(8) Uani 1 1 d . . . . .
C8 C 0.44744(15) 0.7072(6) 0.36300(17) 0.0233(9) Uani 1 1 d . . . . .
H8A H 0.461445 0.609221 0.395326 0.028 Uiso 1 1 calc R U . . .
C9 C 0.39956(15) 0.6676(5) 0.32390(17) 0.0215(9) Uani 1 1 d . . . . .
C10 C 0.37941(15) 0.8097(5) 0.27365(17) 0.0237(9) Uani 1 1 d . . . . .
H10A H 0.347839 0.782562 0.246650 0.028 Uiso 1 1 calc R U . . .
C11 C 0.40640(15) 0.9915(5) 0.26384(17) 0.0208(8) Uani 1 1 d . . . . .
C12 C 0.45358(15) 1.0346(6) 0.30515(17) 0.0219(9) Uani 1 1 d . . . . .
H12A H 0.470881 1.159607 0.299606 0.026 Uiso 1 1 calc R U . . .
C13 C 0.65441(15) 0.6435(5) 0.43950(17) 0.0212(9) Uani 1 1 d . . . . .
C14 C 0.36838(16) 0.4795(6) 0.33680(18) 0.0253(9) Uani 1 1 d . . . . .
C15 C 0.38340(16) 1.1384(6) 0.20916(18) 0.0247(9) Uani 1 1 d . . . . .
C16 C 0.67032(15) 1.0219(5) 0.53241(17) 0.0198(9) Uani 1 1 d . . . . .

loop_
_atom_site_aniso_label
_atom_site_aniso_U_11
_atom_site_aniso_U_22
_atom_site_aniso_U_33
_atom_site_aniso_U_23
_atom_site_aniso_U_13
_atom_site_aniso_U_12
Cd1 0.02108(18) 0.02940(16) 0.02380(16) 0.00214(12) -0.00692(11) 0.00322(14)
O1 0.058(3) 0.142(4) 0.042(2) 0.026(2) -0.0166(18) -0.057(3)
O2 0.041(2) 0.0442(17) 0.0319(16) 0.0026(13) -0.0039(14) 0.0132(15)
O3 0.0214(17) 0.0343(16) 0.0474(17) -0.0082(13) -0.0162(13) 0.0072(13)
O4 0.037(2) 0.0283(15) 0.0512(18) -0.0203(13) -0.0214(15) 0.0114(14)
O5 0.0328(19) 0.0345(16) 0.0365(16) 0.0153(13) -0.0105(13) -0.0135(14)
O6 0.0278(18) 0.0455(18) 0.0363(16) 0.0108(13) -0.0122(14) -0.0135(14)
O7 0.0279(18) 0.0309(15) 0.0397(16) 0.0118(12) -0.0184(14) -0.0022(13)
O8 0.0282(18) 0.0302(16) 0.0372(16) 0.0148(13) -0.0106(13) -0.0050(14)
O9 0.0286(18) 0.0361(15) 0.0221(14) 0.0075(12) -0.0065(12) -0.0132(13)
O10 0.0158(15) 0.0201(13) 0.0292(14) 0.0029(11) -0.0040(11) -0.0075(12)
C1 0.018(2) 0.0180(17) 0.0194(17) 0.0016(15) -0.0026(15) -0.0002(16)
C2 0.024(2) 0.0212(18) 0.0225(19) -0.0034(15) -0.0071(16) -0.0027(18)
C3 0.018(2) 0.0218(19) 0.0213(18) 0.0057(15) -0.0037(16) -0.0022(17)
C4 0.021(2) 0.0208(19) 0.034(2) 0.0003(17) -0.0016(17) 0.0052(18)
C5 0.020(2) 0.0215(19) 0.028(2) -0.0064(16) -0.0029(17) 0.0005(17)
C6 0.017(2) 0.0177(18) 0.0178(17) 0.0015(14) -0.0011(15) -0.0031(16)
C7 0.013(2) 0.026(2) 0.0235(19) -0.0015(16) -0.0022(16) 0.0039(17)
C8 0.022(2) 0.0232(19) 0.0221(18) 0.0044(16) -0.0039(16) 0.0005(18)
C9 0.019(2) 0.0220(19) 0.0234(19) 0.0006(15) 0.0014(16) -0.0005(17)
C10 0.017(2) 0.029(2) 0.0229(19) -0.0013(16) -0.0037(16) 0.0011(18)
C11 0.017(2) 0.0221(19) 0.0221(18) 0.0023(15) 0.0001(16) 0.0057(17)
C12 0.019(2) 0.0207(19) 0.0248(19) 0.0015(15) -0.0009(16) -0.0001(17)
C13 0.021(2) 0.0175(18) 0.0232(19) 0.0024(15) -0.0026(16) -0.0012(17)
C14 0.022(2) 0.029(2) 0.0237(19) 0.0028(16) 0.0002(17) 0.0006(18)
C15 0.023(2) 0.0231(19) 0.026(2) 0.0012(16) -0.0038(17) 0.0060(18)
C16 0.019(2) 0.0131(17) 0.026(2) -0.0044(15) -0.0033(16) 0.0046(17)

loop_
_atom_type_symbol
_atom_type_description
_atom_type_scat_dispersion_real
_atom_type_scat_dispersion_imag
_atom_type_scat_source
C C 0.0033 0.0016 'International Tables Vol C Tables 4.2.6.8 and 6.1.1.4'
Cd Cd -0.8075 1.2024 'International Tables Vol C Tables 4.2.6.8 and 6.1.1.4'
O O 0.0106 0.0060 'International Tables Vol C Tables 4.2.6.8 and 6.1.1.4'
H H 0.0000 0.0000 'International Tables Vol C Tables 4.2.6.8 and 6.1.1.4'

loop_
_geom_angle_atom_site_label_1
_geom_angle_atom_site_label_2
_geom_angle_atom_site_label_3
_geom_angle
_geom_angle_site_symmetry_1
_geom_angle_site_symmetry_3
O4 Cd1 O2 148.42(10) . .
O4 Cd1 O1 92.11(14) . .
O2 Cd1 O1 93.41(14) . .
O4 Cd1 O10 96.73(10) . 1_545
O2 Cd1 O10 82.64(9) . 1_545
O1 Cd1 O10 168.81(11) . 1_545
O4 Cd1 O10 126.83(9) . 7_666
O2 Cd1 O10 83.80(9) . 7_666
O1 Cd1 O10 93.63(10) . 7_666
O10 Cd1 O10 75.58(10) 1_545 7_666
O4 Cd1 O7 76.61(9) . 2_645
O2 Cd1 O7 73.28(10) . 2_645
O1 Cd1 O7 82.83(11) . 2_645
O10 Cd1 O7 105.86(9) 1_545 2_645
O10 Cd1 O7 156.50(9) 7_666 2_645
Cd1 O1 H11 110.2 . .
Cd1 O1 H12 109.2 . .
H11 O1 H12 103.8 . .
Cd1 O2 H21 110.4 . .
Cd1 O2 H22 109.6 . .
H21 O2 H22 103.6 . .
C13 O4 Cd1 106.5(2) . .
C14 O5 H5 109.5 . .
C15 O7 Cd1 136.1(2) . 2_665
C15 O8 H8 110(4) . .
C16 O10 Cd1 131.4(2) . 1_565
C16 O10 Cd1 123.2(2) . 7_666
Cd1 O10 Cd1 104.41(10) 1_565 7_666
C2 C1 C6 118.7(3) . .
C2 C1 C13 120.0(3) . .
C6 C1 C13 121.3(3) . .
C3 C2 C1 122.3(3) . .
C3 C2 H2A 118.9 . .
C1 C2 H2A 118.9 . .
C2 C3 C4 118.2(3) . .
C2 C3 C7 119.6(3) . .
C4 C3 C7 122.2(3) . .
C5 C4 C3 120.4(4) . .
C5 C4 H4 119.8 . .
C3 C4 H4 119.8 . .
C4 C5 C6 121.3(3) . .
C4 C5 H5A 119.3 . .
C6 C5 H5A 119.3 . .
C5 C6 C1 119.1(3) . .
C5 C6 C16 117.5(3) . .
C1 C6 C16 123.3(3) . .
C8 C7 C12 118.8(3) . .
C8 C7 C3 119.9(3) . .
C12 C7 C3 121.3(3) . .
C7 C8 C9 121.2(3) . .
C7 C8 H8A 119.4 . .
C9 C8 H8A 119.4 . .
C10 C9 C8 119.6(3) . .
C10 C9 C14 119.2(3) . .
C8 C9 C14 121.2(3) . .
C11 C10 C9 119.9(3) . .
C11 C10 H10A 120.0 . .
C9 C10 H10A 120.0 . .
C10 C11 C12 120.2(3) . .
C10 C11 C15 118.0(3) . .
C12 C11 C15 121.8(3) . .
C7 C12 C11 120.2(3) . .
C7 C12 H12A 119.9 . .
C11 C12 H12A 119.9 . .
O3 C13 O4 121.1(3) . .
O3 C13 C1 120.7(3) . .
O4 C13 C1 118.1(3) . .
O6 C14 O5 122.9(3) . .
O6 C14 C9 123.3(3) . .
O5 C14 C9 113.7(3) . .
O7 C15 O8 124.3(3) . .
O7 C15 C11 121.5(3) . .
O8 C15 C11 114.2(3) . .
O9 C16 O10 124.0(3) . .
O9 C16 C6 117.1(3) . .
O10 C16 C6 118.6(3) . .

loop_
_geom_bond_atom_site_label_1
_geom_bond_atom_site_label_2
_geom_bond_distance
_geom_bond_site_symmetry_2
Cd1 O4 2.248(3) .
Cd1 O2 2.272(3) .
Cd1 O1 2.276(3) .
Cd1 O10 2.329(2) 1_545
Cd1 O10 2.351(2) 7_666
Cd1 O7 2.433(2) 2_645
O1 H11 0.8614 .
O1 H12 0.8608 .
O2 H21 0.8649 .
O2 H22 0.8643 .
O3 C13 1.231(4) .
O4 C13 1.273(4) .
O5 C14 1.316(4) .
O5 H5 0.8200 .
O6 C14 1.219(4) .
O7 C15 1.216(4) .
O8 C15 1.322(5) .
O8 H8 0.82(5) .
O9 C16 1.257(4) .
O10 C16 1.260(4) .
C1 C2 1.397(5) .
C1 C6 1.404(5) .
C1 C13 1.499(5) .
C2 C3 1.390(5) .
C2 H2A 0.9300 .
C3 C4 1.391(5) .
C3 C7 1.491(5) .
C4 C5 1.387(5) .
C4 H4 0.9300 .
C5 C6 1.390(5) .
C5 H5A 0.9300 .
C6 C16 1.522(5) .
C7 C8 1.389(5) .
C7 C12 1.396(5) .
C8 C9 1.393(5) .
C8 H8A 0.9300 .
C9 C10 1.390(5) .
C9 C14 1.490(5) .
C10 C11 1.384(5) .
C10 H10A 0.9300 .
C11 C12 1.401(5) .
C11 C15 1.490(5) .
C12 H12A 0.9300 .

loop_
_geom_torsion_atom_site_label_1
_geom_torsion_atom_site_label_2
_geom_torsion_atom_site_label_3
_geom_torsion_atom_site_label_4
_geom_torsion
_geom_torsion_site_symmetry_1
_geom_torsion_site_symmetry_2
_geom_torsion_site_symmetry_3
_geom_torsion_site_symmetry_4
C6 C1 C2 C3 0.5(6) . . . .
C13 C1 C2 C3 -176.3(3) . . . .
C1 C2 C3 C4 2.1(6) . . . .
C1 C2 C3 C7 -178.5(3) . . . .
C2 C3 C4 C5 -3.1(6) . . . .
C7 C3 C4 C5 177.5(4) . . . .
C3 C4 C5 C6 1.6(6) . . . .
C4 C5 C6 C1 1.0(6) . . . .
C4 C5 C6 C16 -175.2(3) . . . .
C2 C1 C6 C5 -2.0(5) . . . .
C13 C1 C6 C5 174.8(3) . . . .
C2 C1 C6 C16 174.0(3) . . . .
C13 C1 C6 C16 -9.3(5) . . . .
C2 C3 C7 C8 53.5(5) . . . .
C4 C3 C7 C8 -127.1(4) . . . .
C2 C3 C7 C12 -126.2(4) . . . .
C4 C3 C7 C12 53.2(5) . . . .
C12 C7 C8 C9 -1.0(6) . . . .
C3 C7 C8 C9 179.3(3) . . . .
C7 C8 C9 C10 2.5(6) . . . .
C7 C8 C9 C14 -175.0(4) . . . .
C8 C9 C10 C11 -1.5(6) . . . .
C14 C9 C10 C11 176.1(3) . . . .
C9 C10 C11 C12 -1.0(6) . . . .
C9 C10 C11 C15 179.7(3) . . . .
C8 C7 C12 C11 -1.6(6) . . . .
C3 C7 C12 C11 178.1(3) . . . .
C10 C11 C12 C7 2.6(6) . . . .
C15 C11 C12 C7 -178.2(3) . . . .
Cd1 O4 C13 O3 -0.3(4) . . . .
Cd1 O4 C13 C1 180.0(3) . . . .
C2 C1 C13 O3 -177.6(4) . . . .
C6 C1 C13 O3 5.7(6) . . . .
C2 C1 C13 O4 2.2(5) . . . .
C6 C1 C13 O4 -174.5(3) . . . .
C10 C9 C14 O6 6.6(6) . . . .
C8 C9 C14 O6 -175.9(4) . . . .
C10 C9 C14 O5 -172.7(3) . . . .
C8 C9 C14 O5 4.8(5) . . . .
Cd1 O7 C15 O8 -7.4(7) 2_665 . . .
Cd1 O7 C15 C11 173.5(2) 2_665 . . .
C10 C11 C15 O7 1.1(6) . . . .
C12 C11 C15 O7 -178.1(4) . . . .
C10 C11 C15 O8 -178.1(3) . . . .
C12 C11 C15 O8 2.6(5) . . . .
Cd1 O10 C16 O9 173.2(2) 1_565 . . .
Cd1 O10 C16 O9 6.7(5) 7_666 . . .
Cd1 O10 C16 C6 -12.4(5) 1_565 . . .
Cd1 O10 C16 C6 -178.9(2) 7_666 . . .
C5 C6 C16 O9 94.3(4) . . . .
C1 C6 C16 O9 -81.7(5) . . . .
C5 C6 C16 O10 -80.4(4) . . . .
C1 C6 C16 O10 103.6(4) . . . .
